data_2227387
loop_
_publ_author_name
'Zhao, Zhen-xin'
'Li, He-ping'
'Ma, Bu-wei'

_publ_section_title
;
 Methyl 2-methoxy-4-{[2-(4-nitrophenyl)hydrazinylidene]methyl}benzoate
;
_journal_coeditor_code DN2604
_journal_issue 10
_journal_name_full 'Acta Crystallographica Section E'
_journal_page_first o2661
_journal_paper_doi 10.1107/S160053681003802X
_journal_volume 66
_journal_year 2010
_chemical_formula_iupac 'C16 H15 N3 O5'
_chemical_formula_moiety 'C16 H15 N3 O5'
_chemical_formula_sum 'C16 H15 N3 O5'
_chemical_formula_weight 329.31
_chemical_name_systematic
;
Methyl 2-methoxy-4-{[2-(4-nitrophenyl)hydrazinylidene]methyl}benzoate
;
_space_group_IT_number 14
_symmetry_cell_setting monoclinic
_symmetry_space_group_name_Hall '-P 2ybc'
_symmetry_space_group_name_H-M 'P 1 21/c 1'
_atom_sites_solution_hydrogens geom
_atom_sites_solution_primary direct
_atom_sites_solution_secondary difmap
_cell_angle_alpha 90.00
_cell_angle_beta 107.860(9)
_cell_angle_gamma 90.00
_cell_formula_units_Z 4
_cell_length_a 8.5983(7)
_cell_length_b 14.6982(9)
_cell_length_c 13.2096(10)
_cell_measurement_reflns_used 1694
_cell_measurement_temperature 293(2)
_cell_measurement_theta_max 26.31
_cell_measurement_theta_min 3.20
_cell_volume 1589.0(2)
_computing_cell_refinement 'SAINT (Bruker, 1998)'
_computing_data_collection 'SMART (Bruker, 1998)'
_computing_data_reduction 'SAINT (Bruker, 1998)'
_computing_molecular_graphics
;
ORTEPIII (Burnett & Johnson, 1996), ORTEP-3 for Windows (Farrugia,
1997) and
PLATON (Spek, 2009)
;
_computing_publication_material 'SHELXTL (Sheldrick, 2008)'
_computing_structure_refinement 'SHELXL97 (Sheldrick, 2008)'
_computing_structure_solution 'SHELXTL (Sheldrick, 2008)'
_diffrn_ambient_temperature 293(2)
_diffrn_measured_fraction_theta_full 0.998
_diffrn_measured_fraction_theta_max 0.998
_diffrn_measurement_device_type 'Bruker SMART CCD area-detector'
_diffrn_measurement_method '\w scans'
_diffrn_radiation_monochromator graphite
_diffrn_radiation_source 'fine-focus sealed tube'
_diffrn_radiation_type MoK\a
_diffrn_radiation_wavelength 0.71073
_diffrn_reflns_av_R_equivalents 0.0291
_diffrn_reflns_av_sigmaI/netI 0.0893
_diffrn_reflns_limit_h_max 10
_diffrn_reflns_limit_h_min -10
_diffrn_reflns_limit_k_max 18
_diffrn_reflns_limit_k_min -15
_diffrn_reflns_limit_l_max 10
_diffrn_reflns_limit_l_min -16
_diffrn_reflns_number 6773
_diffrn_reflns_theta_full 26.37
_diffrn_reflns_theta_max 26.37
_diffrn_reflns_theta_min 3.21
_exptl_absorpt_coefficient_mu 0.104
_exptl_absorpt_correction_T_max 0.976
_exptl_absorpt_correction_T_min 0.971
_exptl_absorpt_correction_type multi-scan
_exptl_absorpt_process_details '(SADABS; Bruker, 1998)'
_exptl_crystal_colour red
_exptl_crystal_density_diffrn 1.377
_exptl_crystal_density_method 'not measured'
_exptl_crystal_description block
_exptl_crystal_F_000 688
_exptl_crystal_size_max 0.23
_exptl_crystal_size_mid 0.20
_exptl_crystal_size_min 0.19
_refine_diff_density_max 0.133
_refine_diff_density_min -0.163
_refine_ls_extinction_method none
_refine_ls_goodness_of_fit_ref 0.723
_refine_ls_hydrogen_treatment constr
_refine_ls_matrix_type full
_refine_ls_number_parameters 219
_refine_ls_number_reflns 3255
_refine_ls_number_restraints 0
_refine_ls_restrained_S_all 0.723
_refine_ls_R_factor_all 0.1123
_refine_ls_R_factor_gt 0.0357
_refine_ls_shift/su_max 0.007
_refine_ls_shift/su_mean 0.000
_refine_ls_structure_factor_coef Fsqd
_refine_ls_weighting_details 'calc w=1/[\s^2^(Fo^2^)+(0.0320P)^2^+0.0000P] where P=(Fo^2^+2Fc^2^)/3'
_refine_ls_weighting_scheme calc
_refine_ls_wR_factor_gt 0.0624
_refine_ls_wR_factor_ref 0.0718
_reflns_number_gt 1397
_reflns_number_total 3255
_reflns_threshold_expression I>2\s(I)
_cod_data_source_file dn2604.cif
_cod_data_source_block I
_cod_original_sg_symbol_H-M 'P 21/c'
_cod_database_code 2227387
_cod_database_fobs_code 2227387

loop_
_symmetry_equiv_pos_as_xyz
'x, y, z'
'-x, y+1/2, -z+1/2'
'-x, -y, -z'
'x, -y-1/2, z-1/2'

loop_
_atom_site_type_symbol
_atom_site_label
_atom_site_fract_x
_atom_site_fract_y
_atom_site_fract_z
_atom_site_U_iso_or_equiv
_atom_site_adp_type
_atom_site_calc_flag
_atom_site_refinement_flags
_atom_site_occupancy
_atom_site_disorder_assembly
_atom_site_disorder_group
O O1 0.3583(2) 0.28271(10) 0.40773(12) 0.0934(5) Uani d . 1 . .
O O2 0.41338(19) 0.17034(10) 0.51701(12) 0.0912(5) Uani d . 1 . .
O O3 0.94760(16) -0.07061(8) -0.28742(9) 0.0600(4) Uani d . 1 . .
O O4 0.84502(16) 0.09303(8) -0.37261(9) 0.0560(4) Uani d . 1 . .
O O5 1.10849(17) 0.12748(8) -0.29655(11) 0.0628(4) Uani d . 1 . .
N N1 0.66329(16) 0.00919(9) 0.15774(11) 0.0493(4) Uani d . 1 . .
H H1 0.6925 -0.0461 0.1750 0.059 Uiso calc R 1 . .
N N2 0.68044(17) 0.04452(9) 0.06596(11) 0.0451(4) Uani d . 1 . .
N N3 0.4121(2) 0.20643(13) 0.43252(14) 0.0649(5) Uani d . 1 . .
C C1 0.6057(2) 0.02353(12) 0.32125(14) 0.0522(5) Uani d . 1 . .
H H1B 0.6504 -0.0339 0.3408 0.063 Uiso calc R 1 . .
C C2 0.5452(2) 0.07193(13) 0.38904(14) 0.0553(5) Uani d . 1 . .
H H2B 0.5495 0.0478 0.4549 0.066 Uiso calc R 1 . .
C C3 0.4777(2) 0.15662(12) 0.35965(15) 0.0468(5) Uani d . 1 . .
C C4 0.4691(2) 0.19305(11) 0.26147(14) 0.0495(5) Uani d . 1 . .
H H4A 0.4215 0.2498 0.2416 0.059 Uiso calc R 1 . .
C C5 0.5311(2) 0.14503(11) 0.19376(14) 0.0468(5) Uani d . 1 . .
H H5A 0.5266 0.1696 0.1280 0.056 Uiso calc R 1 . .
C C6 0.6006(2) 0.06010(12) 0.22253(14) 0.0417(4) Uani d . 1 . .
C C7 0.7483(2) -0.00733(11) 0.01437(13) 0.0452(5) Uani d . 1 . .
H H7A 0.7806 -0.0654 0.0403 0.054 Uiso calc R 1 . .
C C8 0.7767(2) 0.02182(11) -0.08375(13) 0.0403(4) Uani d . 1 . .
C C9 0.85046(19) -0.03850(11) -0.13560(13) 0.0434(5) Uani d . 1 . .
H H9A 0.8822 -0.0956 -0.1061 0.052 Uiso calc R 1 . .
C C10 0.8777(2) -0.01552(11) -0.23029(14) 0.0434(5) Uani d . 1 . .
C C11 0.8294(2) 0.06963(12) -0.27239(13) 0.0449(5) Uani d . 1 . .
C C12 0.7565(2) 0.13013(11) -0.22286(15) 0.0518(5) Uani d . 1 . .
H H12A 0.7246 0.1870 -0.2528 0.062 Uiso calc R 1 . .
C C13 0.7300(2) 0.10665(11) -0.12796(15) 0.0516(5) Uani d . 1 . .
H H13A 0.6809 0.1479 -0.0939 0.062 Uiso calc R 1 . .
C C14 0.9936(2) -0.15954(11) -0.24715(14) 0.0632(6) Uani d . 1 . .
H H14A 1.0419 -0.1913 -0.2935 0.095 Uiso calc R 1 . .
H H14B 0.8987 -0.1920 -0.2433 0.095 Uiso calc R 1 . .
H H14C 1.0714 -0.1554 -0.1774 0.095 Uiso calc R 1 . .
C C15 0.9935(3) 0.12176(12) -0.37443(17) 0.0507(5) Uani d . 1 . .
C C16 0.9907(3) 0.14511(15) -0.48491(15) 0.0823(7) Uani d . 1 . .
H H16A 0.9030 0.1868 -0.5155 0.123 Uiso calc R 1 . .
H H16B 0.9748 0.0907 -0.5271 0.123 Uiso calc R 1 . .
H H16C 1.0927 0.1728 -0.4832 0.123 Uiso calc R 1 . .

loop_
_atom_site_aniso_label
_atom_site_aniso_U_11
_atom_site_aniso_U_22
_atom_site_aniso_U_33
_atom_site_aniso_U_12
_atom_site_aniso_U_13
_atom_site_aniso_U_23
O1 0.1226(15) 0.0764(11) 0.0863(11) 0.0205(11) 0.0397(10) -0.0154(10)
O2 0.1189(14) 0.1058(12) 0.0648(10) -0.0012(10) 0.0517(10) -0.0052(9)
O3 0.0790(10) 0.0505(7) 0.0600(9) 0.0083(7) 0.0352(8) 0.0004(7)
O4 0.0524(9) 0.0728(9) 0.0439(8) -0.0030(8) 0.0165(7) 0.0089(7)
O5 0.0551(9) 0.0710(9) 0.0609(9) -0.0025(8) 0.0159(8) 0.0054(8)
N1 0.0584(11) 0.0466(9) 0.0481(10) 0.0032(8) 0.0239(9) 0.0052(8)
N2 0.0454(10) 0.0511(9) 0.0398(9) -0.0051(8) 0.0144(8) 0.0022(8)
N3 0.0633(13) 0.0740(13) 0.0596(13) -0.0106(11) 0.0220(11) -0.0172(11)
C1 0.0561(14) 0.0545(11) 0.0498(12) 0.0049(10) 0.0219(11) 0.0108(10)
C2 0.0574(14) 0.0680(13) 0.0445(12) -0.0063(11) 0.0214(11) 0.0074(11)
C3 0.0452(13) 0.0533(12) 0.0450(12) -0.0092(10) 0.0186(10) -0.0085(10)
C4 0.0509(14) 0.0436(11) 0.0530(12) -0.0085(10) 0.0145(11) -0.0036(10)
C5 0.0546(13) 0.0444(11) 0.0428(11) -0.0092(10) 0.0172(10) 0.0019(9)
C6 0.0398(11) 0.0472(11) 0.0379(11) -0.0100(9) 0.0117(9) -0.0017(9)
C7 0.0427(13) 0.0459(11) 0.0464(12) -0.0054(10) 0.0131(10) -0.0006(9)
C8 0.0397(12) 0.0405(10) 0.0408(11) -0.0068(9) 0.0124(10) -0.0009(9)
C9 0.0434(13) 0.0392(10) 0.0472(12) -0.0011(9) 0.0131(10) -0.0007(9)
C10 0.0409(12) 0.0441(11) 0.0458(12) -0.0023(10) 0.0144(10) -0.0066(10)
C11 0.0417(12) 0.0540(12) 0.0386(11) -0.0017(10) 0.0117(10) 0.0044(10)
C12 0.0548(13) 0.0447(11) 0.0599(13) 0.0036(10) 0.0238(11) 0.0082(10)
C13 0.0561(13) 0.0457(11) 0.0592(13) 0.0017(10) 0.0268(11) -0.0035(10)
C14 0.0789(16) 0.0483(11) 0.0683(14) 0.0097(11) 0.0316(13) -0.0045(11)
C15 0.0583(14) 0.0454(11) 0.0525(13) 0.0064(11) 0.0232(12) 0.0019(10)
C16 0.0886(18) 0.1103(17) 0.0573(14) -0.0082(15) 0.0361(13) 0.0100(13)

loop_
_atom_type_symbol
_atom_type_description
_atom_type_scat_dispersion_real
_atom_type_scat_dispersion_imag
_atom_type_scat_source
C C 0.0033 0.0016 'International Tables Vol C Tables 4.2.6.8 and 6.1.1.4'
H H 0.0000 0.0000 'International Tables Vol C Tables 4.2.6.8 and 6.1.1.4'
N N 0.0061 0.0033 'International Tables Vol C Tables 4.2.6.8 and 6.1.1.4'
O O 0.0106 0.0060 'International Tables Vol C Tables 4.2.6.8 and 6.1.1.4'

loop_
_geom_angle_atom_site_label_1
_geom_angle_atom_site_label_2
_geom_angle_atom_site_label_3
_geom_angle_site_symmetry_1
_geom_angle_site_symmetry_3
_geom_angle
_geom_angle_publ_flag
C10 O3 C14 . . 117.25(13) ?
C15 O4 C11 . . 117.01(14) ?
C6 N1 N2 . . 121.19(14) ?
C6 N1 H1 . . 119.4 ?
N2 N1 H1 . . 119.4 ?
C7 N2 N1 . . 115.96(14) ?
O1 N3 O2 . . 122.44(18) ?
O1 N3 C3 . . 118.54(18) ?
O2 N3 C3 . . 119.02(19) ?
C2 C1 C6 . . 120.11(17) ?
C2 C1 H1B . . 119.9 ?
C6 C1 H1B . . 119.9 ?
C1 C2 C3 . . 119.87(17) ?
C1 C2 H2B . . 120.1 ?
C3 C2 H2B . . 120.1 ?
C2 C3 C4 . . 120.70(17) ?
C2 C3 N3 . . 118.93(18) ?
C4 C3 N3 . . 120.36(18) ?
C5 C4 C3 . . 119.54(17) ?
C5 C4 H4A . . 120.2 ?
C3 C4 H4A . . 120.2 ?
C4 C5 C6 . . 120.43(16) ?
C4 C5 H5A . . 119.8 ?
C6 C5 H5A . . 119.8 ?
N1 C6 C5 . . 122.77(16) ?
N1 C6 C1 . . 117.89(16) ?
C5 C6 C1 . . 119.33(17) ?
N2 C7 C8 . . 121.93(16) ?
N2 C7 H7A . . 119.0 ?
C8 C7 H7A . . 119.0 ?
C13 C8 C9 . . 119.02(16) ?
C13 C8 C7 . . 122.37(16) ?
C9 C8 C7 . . 118.60(16) ?
C10 C9 C8 . . 121.35(16) ?
C10 C9 H9A . . 119.3 ?
C8 C9 H9A . . 119.3 ?
O3 C10 C11 . . 116.35(16) ?
O3 C10 C9 . . 125.47(16) ?
C11 C10 C9 . . 118.18(16) ?
C12 C11 C10 . . 121.53(17) ?
C12 C11 O4 . . 118.68(16) ?
C10 C11 O4 . . 119.64(16) ?
C11 C12 C13 . . 119.91(16) ?
C11 C12 H12A . . 120.0 ?
C13 C12 H12A . . 120.0 ?
C8 C13 C12 . . 120.00(16) ?
C8 C13 H13A . . 120.0 ?
C12 C13 H13A . . 120.0 ?
O3 C14 H14A . . 109.5 ?
O3 C14 H14B . . 109.5 ?
H14A C14 H14B . . 109.5 ?
O3 C14 H14C . . 109.5 ?
H14A C14 H14C . . 109.5 ?
H14B C14 H14C . . 109.5 ?
O5 C15 O4 . . 123.01(18) ?
O5 C15 C16 . . 126.1(2) ?
O4 C15 C16 . . 110.93(19) ?
C15 C16 H16A . . 109.5 ?
C15 C16 H16B . . 109.5 ?
H16A C16 H16B . . 109.5 ?
C15 C16 H16C . . 109.5 ?
H16A C16 H16C . . 109.5 ?
H16B C16 H16C . . 109.5 ?

loop_
_geom_bond_atom_site_label_1
_geom_bond_atom_site_label_2
_geom_bond_site_symmetry_2
_geom_bond_distance
_geom_bond_publ_flag
O1 N3 . 1.2188(18) ?
O2 N3 . 1.2326(18) ?
O3 C10 . 1.3655(18) ?
O3 C14 . 1.4210(18) ?
O4 C15 . 1.352(2) ?
O4 C11 . 1.4135(18) ?
O5 C15 . 1.191(2) ?
N1 C6 . 1.3663(18) ?
N1 N2 . 1.3678(16) ?
N1 H1 . 0.8600 ?
N2 C7 . 1.2766(18) ?
N3 C3 . 1.454(2) ?
C1 C2 . 1.366(2) ?
C1 C6 . 1.399(2) ?
C1 H1B . 0.9300 ?
C2 C3 . 1.378(2) ?
C2 H2B . 0.9300 ?
C3 C4 . 1.384(2) ?
C4 C5 . 1.369(2) ?
C4 H4A . 0.9300 ?
C5 C6 . 1.386(2) ?
C5 H5A . 0.9300 ?
C7 C8 . 1.455(2) ?
C7 H7A . 0.9300 ?
C8 C13 . 1.383(2) ?
C8 C9 . 1.387(2) ?
C9 C10 . 1.383(2) ?
C9 H9A . 0.9300 ?
C10 C11 . 1.381(2) ?
C11 C12 . 1.365(2) ?
C12 C13 . 1.385(2) ?
C12 H12A . 0.9300 ?
C13 H13A . 0.9300 ?
C14 H14A . 0.9600 ?
C14 H14B . 0.9600 ?
C14 H14C . 0.9600 ?
C15 C16 . 1.492(2) ?
C16 H16A . 0.9600 ?
C16 H16B . 0.9600 ?
C16 H16C . 0.9600 ?

loop_
_geom_hbond_atom_site_label_D
_geom_hbond_atom_site_label_H
_geom_hbond_atom_site_label_A
_geom_hbond_site_symmetry_A
_geom_hbond_distance_DH
_geom_hbond_distance_HA
_geom_hbond_distance_DA
_geom_hbond_angle_DHA
N1 H1 O5 3_755 0.86 2.29 3.0068(19) 140.7

loop_
_cod_related_entry_id
_cod_related_entry_database
_cod_related_entry_code
1 ChemSpider 4495109
